data_1531633
loop_
_publ_author_name
'Kuz'micheva, G.M.'
'Esaulova, Yu.V.'
'Alsarraf, A.H.R.M.'
'Andreenko, A.S.'
'Palewski, T.'
'Kostyleva, I.E.'
'Khlybov, E.P.'

_publ_section_title
;
 Crystal structure of (Cr, Cu) (Sr, La)2 (La, A) Cu2 O8-d (1212- type) and
 (Cr, Cu) Sr2 (Y, Ce)2 Cu2 O10-d (1222-type) phases
;
_journal_name_full 'Crystal Research and Technology'
_journal_page_first 612
_journal_page_last 626
_journal_volume 37
_journal_year 2002
_chemical_formula_sum 'Ca0.46 Cr0.62 Cu2.38 La0.74 O7.78 Sr1.8'
_chemical_name_systematic
;
(Cr0.62 Cu0.38) (Sr1.80 La0.20) (La0.54 Ca0.46) Cu2 O7.78
;
_space_group_IT_number 123
_symmetry_space_group_name_Hall '-P 4 2'
_symmetry_space_group_name_H-M 'P 4/m m m'
_cell_angle_alpha 90
_cell_angle_beta 90
_cell_angle_gamma 90
_cell_formula_units_Z 1
_cell_length_a 3.8872
_cell_length_b 3.8872
_cell_length_c 11.521
_cell_volume 174.086
_citation_journal_id_ASTM CRTEDF
_cod_data_source_file Kuzmicheva_CRTEDF_2002_276.cif
_cod_data_source_block Ca0.46Cr0.62Cu2.38La0.74O7.78Sr1.8
_cod_database_code 1531633

loop_
_symmetry_equiv_pos_as_xyz
x,y,z
-y,x,z
-x,-y,z
y,-x,z
x,-y,-z
y,x,-z
-x,y,-z
-y,-x,-z
-x,-y,-z
y,-x,-z
x,y,-z
-y,x,-z
-x,y,z
-y,-x,z
x,-y,z
y,x,z

loop_
_atom_site_label
_atom_site_type_symbol
_atom_site_fract_x
_atom_site_fract_y
_atom_site_fract_z
_atom_site_occupancy
_atom_site_U_iso_or_equiv
O2 O-2 0 0 0.1383 1 0.0
O3 O-2 0.5 0 0.3575 1 0.0
Cu2 Cu+2 0 0 0.3473 1 0.0
La2 La+3 0.5 0.5 0.5 0.54 0.0
Ca1 Ca+2 0.5 0.5 0.5 0.46 0.0
La1 La+3 0.5 0.5 0.1977 0.1 0.0
Cr1 Cr+6 0.053 0 0 0.155 0.0
Cu1 Cu+2 0.053 0 0 0.095 0.0
Sr1 Sr+2 0.5 0.5 0.1977 0.9 0.0
O1 O-2 0.211 0.5 0 0.445 0.0
